data_1573377
loop_
_publ_author_name
'Xu, Ou'
'Peng, Hui'
'Wei, Qilin'
'Kong, Linghang'
'Wang, Xiao'
'Zhang, Heng'
'Zhao, Jialong'
'Zou, Bingsuo'

_publ_section_title
;
 Large-Scale Preparation of Sb3+-Activated Hybrid Metal Halides with
 Efficient Tunable Emission from Visible to Near-Infrared Regions for
 Advanced Photonics Applications
;
_journal_name_full 'Materials Horizons'
_journal_paper_doi 10.1039/D4MH01197J
_journal_year 2025
_chemical_formula_moiety 'Cd Cl4, 2(C12 H28 N)'
_chemical_formula_sum 'C24 H56 Cd Cl4 N2'
_chemical_formula_weight 626.90
_space_group_crystal_system monoclinic
_space_group_IT_number 15
_space_group_name_Hall '-C 2yc'
_space_group_name_H-M_alt 'C 1 2/c 1'
_atom_sites_solution_hydrogens geom
_atom_sites_solution_primary dual
_audit_creation_date 2023-12-21
_audit_creation_method
;
Olex2 1.5
(compiled 2023.08.24 svn.re1ec1418 for OlexSys, GUI svn.r6817)
;
_audit_update_record
;
2024-09-02 deposited with the CCDC.	2024-12-02 downloaded from the CCDC.
;
_cell_angle_alpha 90
_cell_angle_beta 109.374(2)
_cell_angle_gamma 90
_cell_formula_units_Z 8
_cell_length_a 32.768(2)
_cell_length_b 13.9365(9)
_cell_length_c 15.0048(9)
_cell_measurement_reflns_used 4859
_cell_measurement_temperature 296.15
_cell_measurement_theta_max 24.16
_cell_measurement_theta_min 2.30
_cell_volume 6464.2(7)
_computing_cell_refinement 'SAINT v8.34A (Bruker, 2013)'
_computing_data_reduction 'SAINT v8.34A (Bruker, 2013)'
_computing_molecular_graphics 'Olex2 1.5 (Dolomanov et al., 2009)'
_computing_publication_material 'Olex2 1.5 (Dolomanov et al., 2009)'
_computing_structure_refinement 'SHELXL 2018/3 (Sheldrick, 2015)'
_computing_structure_solution 'SHELXT 2018/2 (Sheldrick, 2018)'
_diffrn_ambient_temperature 296.15
_diffrn_measured_fraction_theta_full 0.999
_diffrn_measured_fraction_theta_max 0.983
_diffrn_measurement_device_type 'Bruker APEX-II CCD'
_diffrn_measurement_method '\f and \w scans'
_diffrn_radiation_type MoK\a
_diffrn_radiation_wavelength 0.71073
_diffrn_reflns_av_R_equivalents 0.0304
_diffrn_reflns_av_unetI/netI 0.0410
_diffrn_reflns_Laue_measured_fraction_full 0.999
_diffrn_reflns_Laue_measured_fraction_max 0.983
_diffrn_reflns_limit_h_max 42
_diffrn_reflns_limit_h_min -41
_diffrn_reflns_limit_k_max 18
_diffrn_reflns_limit_k_min -10
_diffrn_reflns_limit_l_max 18
_diffrn_reflns_limit_l_min -19
_diffrn_reflns_number 19186
_diffrn_reflns_point_group_measured_fraction_full 0.999
_diffrn_reflns_point_group_measured_fraction_max 0.983
_diffrn_reflns_theta_full 25.242
_diffrn_reflns_theta_max 27.558
_diffrn_reflns_theta_min 2.458
_diffrn_source_current 30.0
_diffrn_source_power 1.5
_diffrn_source_voltage 50.0
_diffrn_standards_number 0
_exptl_absorpt_coefficient_mu 1.020
_exptl_absorpt_correction_T_max 0.7456
_exptl_absorpt_correction_T_min 0.6783
_exptl_absorpt_correction_type multi-scan
_exptl_absorpt_process_details
;
SADABS-2014/5 (Bruker,2014/5) was used for absorption correction.
wR2(int) was 0.0497 before and 0.0284 after correction.
The Ratio of minimum to maximum transmission is 0.9097.
The \l/2 correction factor is 0.00150.
;
_exptl_crystal_density_diffrn 1.288
_exptl_crystal_description block
_exptl_crystal_F_000 2640
_exptl_crystal_size_max 0.2
_exptl_crystal_size_mid 0.15
_exptl_crystal_size_min 0.1
_refine_diff_density_max 0.347
_refine_diff_density_min -0.481
_refine_diff_density_rms 0.065
_refine_ls_extinction_method none
_refine_ls_goodness_of_fit_ref 0.950
_refine_ls_hydrogen_treatment constr
_refine_ls_matrix_type full
_refine_ls_number_parameters 287
_refine_ls_number_reflns 7351
_refine_ls_number_restraints 2
_refine_ls_restrained_S_all 0.950
_refine_ls_R_factor_all 0.0633
_refine_ls_R_factor_gt 0.0340
_refine_ls_shift/su_max 0.003
_refine_ls_shift/su_mean 0.000
_refine_ls_structure_factor_coef Fsqd
_refine_ls_weighting_details 'w=1/[\s^2^(Fo^2^)+(0.0351P)^2^+4.0475P] where P=(Fo^2^+2Fc^2^)/3'
_refine_ls_weighting_scheme calc
_refine_ls_wR_factor_gt 0.0699
_refine_ls_wR_factor_ref 0.0820
_reflns_Friedel_coverage 0.000
_reflns_number_gt 4966
_reflns_number_total 7351
_reflns_threshold_expression 'I > 2\s(I)'
_cod_data_source_file d4mh01197j2.cif
_cod_data_source_block 231220n1_0ma
_cod_original_cell_volume 6464.3(7)
_cod_database_code 1573377
_shelx_shelxl_version_number 2018/3
_shelx_space_group_comment
;
The symmetry employed for this shelxl refinement is uniquely defined
by the following loop, which should always be used as a source of
symmetry information in preference to the above space-group names.
They are only intended as comments.
;
_shelx_estimated_absorpt_t_max 0.905
_shelx_estimated_absorpt_t_min 0.822
_olex2_refinement_description
;
1. Fixed Uiso
 At 1.2 times of:
  All C(H,H) groups
 At 1.5 times of:
  All C(H,H,H) groups
2. Restrained distances
 C14-C00V = C13-C00U
 1.54 with sigma of 0.001
3. Uiso/Uaniso restraints and constraints
Uanis(C5) = Uanis(C4) = Uanis(C3) = Uanis(C1) = Uanis(C10) = Uanis(C22)
Uanis(C2) = Uanis(C7) = Uanis(C00U) = Uanis(C00V) = Uanis(C14) = Uanis(C13)
4. Others
 Sof(C00V)=Sof(H1)=Sof(HK)=Sof(C2)=Sof(H2A)=Sof(H2B)=Sof(C14)=Sof(H14A)=
 Sof(H14B)=Sof(H14C)=1-FVAR(1)
 Sof(C00U)=Sof(H00)=Sof(HJ)=Sof(C7)=Sof(H7A)=Sof(H7B)=Sof(C13)=Sof(H13A)=
 Sof(H13B)=Sof(H13C)=FVAR(1)
 Sof(C3)=Sof(H3A)=Sof(H3B)=Sof(C10)=Sof(H10A)=Sof(H10B)=Sof(C5)=Sof(H5A)=
 Sof(H5B)=Sof(H5C)=1-FVAR(2)
 Sof(C1)=Sof(H1A)=Sof(H1B)=Sof(C22)=Sof(H22A)=Sof(H22B)=Sof(C4)=Sof(H4A)=
 Sof(H4B)=Sof(H4C)=FVAR(2)
5.a Secondary CH2 refined with riding coordinates:
 C009(H2,H), C00A(H00A,H00B), C00B(H00C,H00D), C00C(H00E,H00F), C00D(H00G,
 H00H), C00E(H3,HA), C00G(H00L,H00M), C00H(H00N,H00O), C00J(H4,HB), C00K(H5,HC),
  C00L(H00S,H00T), C00M(H00U,H00V), C00U(H00,HJ), C00V(H1,HK), C1(H1A,H1B),
 C2(H2A,H2B), C3(H3A,H3B), C7(H7A,H7B), C10(H10A,H10B), C22(H22A,H22B)
5.b Idealised Me refined as rotating group:
 C00F(H00I,H00J,H00K), C00I(H00P,H00Q,H00R), C00N(H00W,H00X,H00Y), C00O(H6,HD,
 HE), C00Q(H7,HF,HG), C00R(H00Z,HH,HI), C5(H5A,H5B,H5C), C4(H4A,H4B,H4C),
 C13(H13A,H13B,H13C), C14(H14A,H14B,H14C)
;
_olex2_submission_special_instructions 'No special instructions were received'

loop_
_space_group_symop_operation_xyz
'x, y, z'
'-x, y, -z+1/2'
'x+1/2, y+1/2, z'
'-x+1/2, y+1/2, -z+1/2'
'-x, -y, -z'
'x, -y, z-1/2'
'-x+1/2, -y+1/2, -z'
'x+1/2, -y+1/2, z-1/2'

loop_
_atom_site_label
_atom_site_type_symbol
_atom_site_fract_x
_atom_site_fract_y
_atom_site_fract_z
_atom_site_U_iso_or_equiv
_atom_site_adp_type
_atom_site_occupancy
_atom_site_site_symmetry_order
_atom_site_calc_flag
_atom_site_refinement_flags_posn
_atom_site_refinement_flags_adp
_atom_site_refinement_flags_occupancy
_atom_site_disorder_assembly
_atom_site_disorder_group
Cd00 Cd 0.87342(2) 0.74607(2) 0.40845(2) 0.04302(7) Uani 1 1 d . . . . .
Cl02 Cl 0.92512(2) 0.65855(6) 0.34938(6) 0.0578(2) Uani 1 1 d . . . . .
Cl03 Cl 0.80879(3) 0.80265(6) 0.28044(6) 0.0678(2) Uani 1 1 d . . . . .
Cl04 Cl 0.84629(3) 0.63789(6) 0.50508(6) 0.0710(2) Uani 1 1 d . . . . .
Cl05 Cl 0.90947(3) 0.88363(6) 0.50518(7) 0.0767(3) Uani 1 1 d . . . . .
N006 N 0.75446(6) 0.48569(14) 0.60399(13) 0.0348(5) Uani 1 1 d . . . . .
N007 N 0.500000 0.4067(2) 0.250000 0.0363(7) Uani 1 2 d S T P . .
N008 N 1.000000 0.5810(2) 0.750000 0.0413(7) Uani 1 2 d S T P . .
C009 C 0.49271(9) 0.34213(18) 0.16440(18) 0.0419(6) Uani 1 1 d . . . . .
H2 H 0.516653 0.297348 0.177810 0.050 Uiso 1 1 calc R U . . .
H H 0.466630 0.304956 0.155574 0.050 Uiso 1 1 calc R U . . .
C00A C 0.74690(8) 0.53085(18) 0.50724(16) 0.0375(6) Uani 1 1 d . . . . .
H00A H 0.774805 0.548380 0.502757 0.045 Uiso 1 1 calc R U . . .
H00B H 0.734528 0.482347 0.459548 0.045 Uiso 1 1 calc R U . . .
C00B C 0.71210(8) 0.4584(2) 0.61707(18) 0.0449(6) Uani 1 1 d . . . . .
H00C H 0.718478 0.428573 0.678623 0.054 Uiso 1 1 calc R U . . .
H00D H 0.695985 0.516652 0.617399 0.054 Uiso 1 1 calc R U . . .
C00C C 0.77730(9) 0.55803(18) 0.67973(17) 0.0429(6) Uani 1 1 d . . . . .
H00E H 0.803672 0.578280 0.669292 0.051 Uiso 1 1 calc R U . . .
H00F H 0.758918 0.614070 0.672426 0.051 Uiso 1 1 calc R U . . .
C00D C 0.78222(8) 0.39600(18) 0.61135(19) 0.0433(6) Uani 1 1 d . . . . .
H00G H 0.780291 0.357680 0.663773 0.052 Uiso 1 1 calc R U . . .
H00H H 0.769790 0.358483 0.554289 0.052 Uiso 1 1 calc R U . . .
C00E C 0.53891(8) 0.47169(18) 0.26315(19) 0.0441(6) Uani 1 1 d . . . . .
H3 H 0.532640 0.513499 0.208567 0.053 Uiso 1 1 calc R U . . .
HA H 0.542447 0.512025 0.317894 0.053 Uiso 1 1 calc R U . . .
C00F C 0.71452(9) 0.6539(2) 0.3856(2) 0.0566(8) Uani 1 1 d . . . . .
H00I H 0.701546 0.605170 0.339772 0.085 Uiso 1 1 calc R U . . .
H00J H 0.742849 0.668657 0.383766 0.085 Uiso 1 1 calc R U . . .
H00K H 0.696914 0.710649 0.371441 0.085 Uiso 1 1 calc R U . . .
C00G C 0.82953(8) 0.41214(19) 0.6250(2) 0.0477(7) Uani 1 1 d . . . . .
H00L H 0.844354 0.434025 0.688998 0.057 Uiso 1 1 calc R U . . .
H00M H 0.832354 0.461428 0.581809 0.057 Uiso 1 1 calc R U . . .
C00H C 0.71808(9) 0.6181(2) 0.48332(19) 0.0501(7) Uani 1 1 d . . . . .
H00N H 0.730028 0.668155 0.529533 0.060 Uiso 1 1 calc R U . . .
H00O H 0.689583 0.601805 0.485095 0.060 Uiso 1 1 calc R U . . .
C00I C 0.85004(10) 0.3200(2) 0.6072(2) 0.0548(7) Uani 1 1 d . . . . .
H00P H 0.838653 0.304214 0.541233 0.082 Uiso 1 1 calc R U . . .
H00Q H 0.843659 0.269065 0.643569 0.082 Uiso 1 1 calc R U . . .
H00R H 0.880801 0.328304 0.625387 0.082 Uiso 1 1 calc R U . . .
C00J C 0.48844(10) 0.3933(2) 0.07267(19) 0.0555(8) Uani 1 1 d . . . . .
H4 H 0.515202 0.426575 0.078408 0.067 Uiso 1 1 calc R U . . .
HB H 0.465466 0.440585 0.059512 0.067 Uiso 1 1 calc R U . . .
C00K C 0.58148(9) 0.4212(2) 0.2760(2) 0.0600(8) Uani 1 1 d . . . . .
H5 H 0.590284 0.385832 0.335038 0.072 Uiso 1 1 calc R U . . .
HC H 0.577825 0.375810 0.224973 0.072 Uiso 1 1 calc R U . . .
C00L C 0.68354(9) 0.3915(2) 0.5440(2) 0.0617(8) Uani 1 1 d . . . . .
H00S H 0.699299 0.333272 0.541272 0.074 Uiso 1 1 calc R U . . .
H00T H 0.675041 0.421808 0.482353 0.074 Uiso 1 1 calc R U . . .
C00M C 0.78878(12) 0.5224(2) 0.78038(19) 0.0667(9) Uani 1 1 d . . . . .
H00U H 0.762577 0.506210 0.793645 0.080 Uiso 1 1 calc R U . . .
H00V H 0.806355 0.464907 0.788482 0.080 Uiso 1 1 calc R U . . .
C00N C 0.64344(10) 0.3669(2) 0.5693(3) 0.0705(10) Uani 1 1 d . . . . .
H00W H 0.626031 0.321676 0.524358 0.106 Uiso 1 1 calc R U . . .
H00X H 0.626990 0.424142 0.568114 0.106 Uiso 1 1 calc R U . . .
H00Y H 0.652013 0.339243 0.631409 0.106 Uiso 1 1 calc R U . . .
C00O C 0.47837(11) 0.3215(2) -0.0080(2) 0.0664(9) Uani 1 1 d . . . . .
H6 H 0.476304 0.354463 -0.065541 0.100 Uiso 1 1 calc R U . . .
HD H 0.451411 0.290207 -0.014846 0.100 Uiso 1 1 calc R U . . .
HE H 0.501050 0.274576 0.005405 0.100 Uiso 1 1 calc R U . . .
C00Q C 0.61597(11) 0.4927(3) 0.2768(3) 0.0812(11) Uani 1 1 d . . . . .
H7 H 0.607504 0.526748 0.217892 0.122 Uiso 1 1 calc R U . . .
HF H 0.642718 0.459691 0.285516 0.122 Uiso 1 1 calc R U . . .
HG H 0.619693 0.537371 0.327657 0.122 Uiso 1 1 calc R U . . .
C00R C 0.81331(14) 0.5987(3) 0.8480(2) 0.1034(15) Uani 1 1 d . . . . .
H00Z H 0.796372 0.656411 0.837770 0.155 Uiso 1 1 calc R U . . .
HH H 0.840173 0.611358 0.837535 0.155 Uiso 1 1 calc R U . . .
HI H 0.819038 0.577095 0.911706 0.155 Uiso 1 1 calc R U . . .
C00U C 0.95163(19) 0.4706(5) 0.6259(4) 0.0599(7) Uani 0.514(4) 1 d D . P A 1
H00 H 0.924850 0.500117 0.626093 0.072 Uiso 0.514(4) 1 calc R U P A 1
HJ H 0.958173 0.417139 0.669840 0.072 Uiso 0.514(4) 1 calc R U P A 1
C00V C 0.95723(19) 0.5277(5) 0.5782(4) 0.0599(7) Uani 0.486(4) 1 d D . P A 2
H1 H 0.979484 0.551373 0.554406 0.072 Uiso 0.486(4) 1 calc R U P A 2
HK H 0.936668 0.579159 0.573440 0.072 Uiso 0.486(4) 1 calc R U P A 2
C1 C 0.9391(2) 0.7003(5) 0.7192(5) 0.0626(8) Uani 0.478(4) 1 d . . P A 3
H1A H 0.931177 0.686209 0.652251 0.075 Uiso 0.478(4) 1 calc R U P A 3
H1B H 0.955714 0.759254 0.732767 0.075 Uiso 0.478(4) 1 calc R U P A 3
C2 C 0.9775(2) 0.4986(5) 0.6806(5) 0.0599(7) Uani 0.486(4) 1 d . . P A 2
H2A H 0.998786 0.448942 0.684330 0.072 Uiso 0.486(4) 1 calc R U P A 2
H2B H 0.955233 0.470701 0.701826 0.072 Uiso 0.486(4) 1 calc R U P A 2
C3 C 0.92408(19) 0.6375(5) 0.7498(5) 0.0626(8) Uani 0.522(4) 1 d . . P A 4
H3A H 0.927871 0.609443 0.811202 0.075 Uiso 0.522(4) 1 calc R U P A 4
H3B H 0.907518 0.593829 0.700755 0.075 Uiso 0.522(4) 1 calc R U P A 4
C7 C 0.9877(2) 0.5421(5) 0.6530(4) 0.0599(7) Uani 0.514(4) 1 d . . P A 1
H7A H 1.013051 0.512271 0.645122 0.072 Uiso 0.514(4) 1 calc R U P A 1
H7B H 0.979613 0.595422 0.609022 0.072 Uiso 0.514(4) 1 calc R U P A 1
C10 C 0.9657(2) 0.6616(5) 0.7390(5) 0.0626(8) Uani 0.522(4) 1 d . . P A 4
H10A H 0.979026 0.711273 0.784686 0.075 Uiso 0.522(4) 1 calc R U P A 4
H10B H 0.959783 0.689670 0.676788 0.075 Uiso 0.522(4) 1 calc R U P A 4
C22 C 0.9640(2) 0.6182(6) 0.7783(6) 0.0626(8) Uani 0.478(4) 1 d . . P A 3
H22A H 0.975437 0.639254 0.843507 0.075 Uiso 0.478(4) 1 calc R U P A 3
H22B H 0.943983 0.566034 0.775470 0.075 Uiso 0.478(4) 1 calc R U P A 3
C5 C 0.9014(3) 0.7426(5) 0.7390(6) 0.0626(8) Uani 0.522(4) 1 d . . P A 4
H5A H 0.897504 0.767630 0.677177 0.094 Uiso 0.522(4) 1 calc R U P A 4
H5B H 0.919514 0.785193 0.785823 0.094 Uiso 0.522(4) 1 calc R U P A 4
H5C H 0.873771 0.736916 0.747797 0.094 Uiso 0.522(4) 1 calc R U P A 4
C4 C 0.8959(3) 0.7079(6) 0.7518(7) 0.0626(8) Uani 0.478(4) 1 d . . P A 3
H4A H 0.875093 0.749792 0.709473 0.094 Uiso 0.478(4) 1 calc R U P A 3
H4B H 0.903984 0.733147 0.814866 0.094 Uiso 0.478(4) 1 calc R U P A 3
H4C H 0.883454 0.645332 0.750250 0.094 Uiso 0.478(4) 1 calc R U P A 3
C13 C 0.9476(2) 0.4361(6) 0.5259(4) 0.0599(7) Uani 0.514(4) 1 d D . P A 1
H13A H 0.939279 0.488933 0.482566 0.090 Uiso 0.514(4) 1 calc R U P A 1
H13B H 0.926172 0.386483 0.506714 0.090 Uiso 0.514(4) 1 calc R U P A 1
H13C H 0.975007 0.411366 0.525981 0.090 Uiso 0.514(4) 1 calc R U P A 1
C14 C 0.9340(2) 0.4419(5) 0.5180(5) 0.0599(7) Uani 0.486(4) 1 d D . P A 2
H14A H 0.928424 0.455875 0.452358 0.090 Uiso 0.486(4) 1 calc R U P A 2
H14B H 0.907071 0.430553 0.528688 0.090 Uiso 0.486(4) 1 calc R U P A 2
H14C H 0.951895 0.385890 0.535333 0.090 Uiso 0.486(4) 1 calc R U P A 2

loop_
_atom_site_aniso_label
_atom_site_aniso_U_11
_atom_site_aniso_U_22
_atom_site_aniso_U_33
_atom_site_aniso_U_23
_atom_site_aniso_U_13
_atom_site_aniso_U_12
Cd00 0.04171(11) 0.04202(12) 0.04830(12) -0.00719(10) 0.01890(9) -0.00651(10)
Cl02 0.0523(4) 0.0582(4) 0.0680(5) -0.0054(4) 0.0270(4) 0.0072(4)
Cl03 0.0614(5) 0.0769(6) 0.0589(5) -0.0166(4) 0.0115(4) 0.0218(4)
Cl04 0.0646(5) 0.0714(5) 0.0827(6) 0.0136(5) 0.0323(4) -0.0182(4)
Cl05 0.0806(6) 0.0670(5) 0.0883(6) -0.0365(5) 0.0360(5) -0.0317(5)
N006 0.0409(12) 0.0294(10) 0.0366(11) -0.0018(9) 0.0163(9) -0.0037(9)
N007 0.0392(16) 0.0313(15) 0.0398(16) 0.000 0.0152(13) 0.000
N008 0.0408(17) 0.0398(17) 0.0468(18) 0.000 0.0191(14) 0.000
C009 0.0405(14) 0.0360(14) 0.0474(15) -0.0076(12) 0.0119(12) -0.0004(12)
C00A 0.0394(14) 0.0374(13) 0.0373(13) 0.0022(11) 0.0148(11) -0.0026(12)
C00B 0.0510(16) 0.0422(15) 0.0495(16) -0.0019(13) 0.0271(13) -0.0079(13)
C00C 0.0529(16) 0.0357(14) 0.0401(14) -0.0062(12) 0.0155(13) -0.0076(13)
C00D 0.0537(16) 0.0311(13) 0.0463(15) 0.0024(12) 0.0183(13) 0.0014(12)
C00E 0.0508(16) 0.0359(14) 0.0464(15) -0.0024(12) 0.0170(13) -0.0105(13)
C00F 0.0523(17) 0.0581(19) 0.0548(18) 0.0171(15) 0.0115(15) 0.0032(15)
C00G 0.0480(16) 0.0416(15) 0.0504(16) 0.0047(13) 0.0119(13) 0.0008(13)
C00H 0.0507(17) 0.0479(16) 0.0516(17) 0.0010(14) 0.0169(14) 0.0057(14)
C00I 0.0592(18) 0.0511(17) 0.0589(18) 0.0071(15) 0.0259(15) 0.0120(15)
C00J 0.067(2) 0.0542(18) 0.0458(17) -0.0043(14) 0.0190(15) 0.0019(16)
C00K 0.0450(16) 0.0578(19) 0.080(2) -0.0076(17) 0.0241(16) -0.0100(15)
C00L 0.0558(19) 0.061(2) 0.076(2) -0.0174(17) 0.0330(17) -0.0203(16)
C00M 0.096(3) 0.063(2) 0.0401(16) -0.0024(15) 0.0205(17) -0.0119(19)
C00N 0.0563(19) 0.064(2) 0.103(3) -0.015(2) 0.0427(19) -0.0175(17)
C00O 0.066(2) 0.079(2) 0.0497(18) -0.0158(17) 0.0130(16) 0.0015(19)
C00Q 0.065(2) 0.089(3) 0.099(3) -0.015(2) 0.041(2) -0.031(2)
C00R 0.137(4) 0.114(3) 0.044(2) -0.016(2) 0.010(2) -0.048(3)
C00U 0.0488(18) 0.0723(18) 0.0583(16) -0.0143(14) 0.0173(13) -0.0075(16)
C00V 0.0488(18) 0.0723(18) 0.0583(16) -0.0143(14) 0.0173(13) -0.0075(16)
C1 0.0505(16) 0.064(3) 0.073(2) -0.0037(18) 0.0200(14) 0.0137(17)
C2 0.0488(18) 0.0723(18) 0.0583(16) -0.0143(14) 0.0173(13) -0.0075(16)
C3 0.0505(16) 0.064(3) 0.073(2) -0.0037(18) 0.0200(14) 0.0137(17)
C7 0.0488(18) 0.0723(18) 0.0583(16) -0.0143(14) 0.0173(13) -0.0075(16)
C10 0.0505(16) 0.064(3) 0.073(2) -0.0037(18) 0.0200(14) 0.0137(17)
C22 0.0505(16) 0.064(3) 0.073(2) -0.0037(18) 0.0200(14) 0.0137(17)
C5 0.0505(16) 0.064(3) 0.073(2) -0.0037(18) 0.0200(14) 0.0137(17)
C4 0.0505(16) 0.064(3) 0.073(2) -0.0037(18) 0.0200(14) 0.0137(17)
C13 0.0488(18) 0.0723(18) 0.0583(16) -0.0143(14) 0.0173(13) -0.0075(16)
C14 0.0488(18) 0.0723(18) 0.0583(16) -0.0143(14) 0.0173(13) -0.0075(16)

loop_
_atom_type_symbol
_atom_type_description
_atom_type_scat_dispersion_real
_atom_type_scat_dispersion_imag
_atom_type_scat_source
C C 0.0033 0.0016 'International Tables Vol C Tables 4.2.6.8 and 6.1.1.4'
H H 0.0000 0.0000 'International Tables Vol C Tables 4.2.6.8 and 6.1.1.4'
Cd Cd -0.8075 1.2024 'International Tables Vol C Tables 4.2.6.8 and 6.1.1.4'
Cl Cl 0.1484 0.1585 'International Tables Vol C Tables 4.2.6.8 and 6.1.1.4'
N N 0.0061 0.0033 'International Tables Vol C Tables 4.2.6.8 and 6.1.1.4'

loop_
_geom_angle_atom_site_label_1
_geom_angle_atom_site_label_2
_geom_angle_atom_site_label_3
_geom_angle
_geom_angle_site_symmetry_1
_geom_angle_site_symmetry_3
_geom_angle_publ_flag
Cl03 Cd00 Cl02 113.00(3) . . ?
Cl04 Cd00 Cl02 109.49(3) . . ?
Cl04 Cd00 Cl03 105.69(3) . . ?
Cl04 Cd00 Cl05 109.13(3) . . ?
Cl05 Cd00 Cl02 110.10(3) . . ?
Cl05 Cd00 Cl03 109.29(3) . . ?
C00A N006 C00D 108.12(18) . . ?
C00B N006 C00A 111.16(19) . . ?
C00B N006 C00C 108.40(18) . . ?
C00B N006 C00D 109.52(18) . . ?
C00C N006 C00A 108.82(18) . . ?
C00C N006 C00D 110.82(19) . . ?
C009 N007 C009 107.4(3) . 2_655 ?
C009 N007 C00E 110.59(14) . . ?
C009 N007 C00E 110.60(14) 2_655 2_655 ?
C009 N007 C00E 110.63(14) 2_655 . ?
C009 N007 C00E 110.63(14) . 2_655 ?
C00E N007 C00E 107.0(3) . 2_655 ?
C7 N008 C2 32.8(3) 2_756 2_756 ?
C7 N008 C2 107.5(5) . 2_756 ?
C7 N008 C7 137.0(6) . 2_756 ?
C7 N008 C10 102.0(4) 2_756 2_756 ?
C7 N008 C10 108.7(4) . 2_756 ?
C10 N008 C10 87.7(6) 2_756 . ?
C22 N008 C22 138.8(7) . 2_756 ?
N007 C009 H2 108.4 . . ?
N007 C009 H 108.4 . . ?
H2 C009 H 107.5 . . ?
C00J C009 N007 115.5(2) . . ?
C00J C009 H2 108.4 . . ?
C00J C009 H 108.4 . . ?
N006 C00A H00A 108.1 . . ?
N006 C00A H00B 108.1 . . ?
H00A C00A H00B 107.3 . . ?
C00H C00A N006 116.8(2) . . ?
C00H C00A H00A 108.1 . . ?
C00H C00A H00B 108.1 . . ?
N006 C00B H00C 108.3 . . ?
N006 C00B H00D 108.3 . . ?
H00C C00B H00D 107.4 . . ?
C00L C00B N006 115.9(2) . . ?
C00L C00B H00C 108.3 . . ?
C00L C00B H00D 108.3 . . ?
N006 C00C H00E 108.5 . . ?
N006 C00C H00F 108.5 . . ?
H00E C00C H00F 107.5 . . ?
C00M C00C N006 115.2(2) . . ?
C00M C00C H00E 108.5 . . ?
C00M C00C H00F 108.5 . . ?
N006 C00D H00G 108.2 . . ?
N006 C00D H00H 108.2 . . ?
H00G C00D H00H 107.3 . . ?
C00G C00D N006 116.6(2) . . ?
C00G C00D H00G 108.2 . . ?
C00G C00D H00H 108.2 . . ?
N007 C00E H3 108.3 . . ?
N007 C00E HA 108.3 . . ?
H3 C00E HA 107.4 . . ?
C00K C00E N007 115.9(2) . . ?
C00K C00E H3 108.3 . . ?
C00K C00E HA 108.3 . . ?
H00I C00F H00J 109.5 . . ?
H00I C00F H00K 109.5 . . ?
H00J C00F H00K 109.5 . . ?
C00H C00F H00I 109.5 . . ?
C00H C00F H00J 109.5 . . ?
C00H C00F H00K 109.5 . . ?
C00D C00G H00L 109.6 . . ?
C00D C00G H00M 109.6 . . ?
C00D C00G C00I 110.2(2) . . ?
H00L C00G H00M 108.1 . . ?
C00I C00G H00L 109.6 . . ?
C00I C00G H00M 109.6 . . ?
C00A C00H C00F 109.7(2) . . ?
C00A C00H H00N 109.7 . . ?
C00A C00H H00O 109.7 . . ?
C00F C00H H00N 109.7 . . ?
C00F C00H H00O 109.7 . . ?
H00N C00H H00O 108.2 . . ?
C00G C00I H00P 109.5 . . ?
C00G C00I H00Q 109.5 . . ?
C00G C00I H00R 109.5 . . ?
H00P C00I H00Q 109.5 . . ?
H00P C00I H00R 109.5 . . ?
H00Q C00I H00R 109.5 . . ?
C009 C00J H4 109.6 . . ?
C009 C00J HB 109.6 . . ?
C009 C00J C00O 110.1(2) . . ?
H4 C00J HB 108.2 . . ?
C00O C00J H4 109.6 . . ?
C00O C00J HB 109.6 . . ?
C00E C00K H5 109.5 . . ?
C00E C00K HC 109.5 . . ?
H5 C00K HC 108.1 . . ?
C00Q C00K C00E 110.5(3) . . ?
C00Q C00K H5 109.5 . . ?
C00Q C00K HC 109.5 . . ?
C00B C00L H00S 109.7 . . ?
C00B C00L H00T 109.7 . . ?
C00B C00L C00N 109.7(2) . . ?
H00S C00L H00T 108.2 . . ?
C00N C00L H00S 109.7 . . ?
C00N C00L H00T 109.7 . . ?
C00C C00M H00U 109.7 . . ?
C00C C00M H00V 109.7 . . ?
H00U C00M H00V 108.2 . . ?
C00R C00M C00C 109.9(3) . . ?
C00R C00M H00U 109.7 . . ?
C00R C00M H00V 109.7 . . ?
C00L C00N H00W 109.5 . . ?
C00L C00N H00X 109.5 . . ?
C00L C00N H00Y 109.5 . . ?
H00W C00N H00X 109.5 . . ?
H00W C00N H00Y 109.5 . . ?
H00X C00N H00Y 109.5 . . ?
C00J C00O H6 109.5 . . ?
C00J C00O HD 109.5 . . ?
C00J C00O HE 109.5 . . ?
H6 C00O HD 109.5 . . ?
H6 C00O HE 109.5 . . ?
HD C00O HE 109.5 . . ?
C00K C00Q H7 109.5 . . ?
C00K C00Q HF 109.5 . . ?
C00K C00Q HG 109.5 . . ?
H7 C00Q HF 109.5 . . ?
H7 C00Q HG 109.5 . . ?
HF C00Q HG 109.5 . . ?
C00M C00R H00Z 109.5 . . ?
C00M C00R HH 109.5 . . ?
C00M C00R HI 109.5 . . ?
H00Z C00R HH 109.5 . . ?
H00Z C00R HI 109.5 . . ?
HH C00R HI 109.5 . . ?
H00 C00U HJ 108.7 . . ?
C7 C00U H00 110.5 . . ?
C7 C00U HJ 110.5 . . ?
C7 C00U C13 106.0(5) . . ?
C13 C00U H00 110.5 . . ?
C13 C00U HJ 110.5 . . ?
H1 C00V HK 108.1 . . ?
C2 C00V H1 109.5 . . ?
C2 C00V HK 109.5 . . ?
C2 C00V C14 110.7(6) . . ?
C14 C00V H1 109.5 . . ?
C14 C00V HK 109.5 . . ?
H1A C1 H1B 109.1 . . ?
C22 C1 H1A 111.2 . . ?
C22 C1 H1B 111.2 . . ?
C22 C1 C4 102.9(6) . . ?
C4 C1 H1A 111.2 . . ?
C4 C1 H1B 111.2 . . ?
N008 C2 H2A 108.4 . . ?
N008 C2 H2B 108.4 . . ?
C00V C2 N008 115.5(6) . . ?
C00V C2 H2A 108.4 . . ?
C00V C2 H2B 108.4 . . ?
H2A C2 H2B 107.5 . . ?
H3A C3 H3B 109.3 . . ?
C10 C3 H3A 111.5 . . ?
C10 C3 H3B 111.5 . . ?
C10 C3 C5 101.2(6) . . ?
C5 C3 H3A 111.5 . . ?
C5 C3 H3B 111.5 . . ?
N008 C7 C00U 116.3(5) . . ?
N008 C7 H7A 108.2 . . ?
N008 C7 H7B 108.2 . . ?
C00U C7 H7A 108.2 . . ?
C00U C7 H7B 108.2 . . ?
H7A C7 H7B 107.4 . . ?
N008 C10 H10A 107.5 . . ?
N008 C10 H10B 107.5 . . ?
C3 C10 N008 119.2(6) . . ?
C3 C10 H10A 107.5 . . ?
C3 C10 H10B 107.5 . . ?
H10A C10 H10B 107.0 . . ?
N008 C22 C1 115.2(6) . . ?
N008 C22 H22A 108.5 . . ?
N008 C22 H22B 108.5 . . ?
C1 C22 H22A 108.5 . . ?
C1 C22 H22B 108.5 . . ?
H22A C22 H22B 107.5 . . ?
C3 C5 H5A 109.5 . . ?
C3 C5 H5B 109.5 . . ?
C3 C5 H5C 109.5 . . ?
H5A C5 H5B 109.5 . . ?
H5A C5 H5C 109.5 . . ?
H5B C5 H5C 109.5 . . ?
C1 C4 H4A 109.5 . . ?
C1 C4 H4B 109.5 . . ?
C1 C4 H4C 109.5 . . ?
H4A C4 H4B 109.5 . . ?
H4A C4 H4C 109.5 . . ?
H4B C4 H4C 109.5 . . ?
C00U C13 H13A 109.5 . . ?
C00U C13 H13B 109.5 . . ?
C00U C13 H13C 109.5 . . ?
H13A C13 H13B 109.5 . . ?
H13A C13 H13C 109.5 . . ?
H13B C13 H13C 109.5 . . ?
C00V C14 H14A 109.5 . . ?
C00V C14 H14B 109.5 . . ?
C00V C14 H14C 109.5 . . ?
H14A C14 H14B 109.5 . . ?
H14A C14 H14C 109.5 . . ?
H14B C14 H14C 109.5 . . ?

loop_
_geom_bond_atom_site_label_1
_geom_bond_atom_site_label_2
_geom_bond_distance
_geom_bond_site_symmetry_2
_geom_bond_publ_flag
Cd00 Cl02 2.4776(7) . ?
Cd00 Cl03 2.4693(8) . ?
Cd00 Cl04 2.4538(8) . ?
Cd00 Cl05 2.4576(8) . ?
N006 C00A 1.525(3) . ?
N006 C00B 1.513(3) . ?
N006 C00C 1.518(3) . ?
N006 C00D 1.528(3) . ?
N007 C009 1.521(3) . ?
N007 C009 1.521(3) 2_655 ?
N007 C00E 1.522(3) . ?
N007 C00E 1.522(3) 2_655 ?
N008 C2 1.561(7) 2_756 ?
N008 C2 1.561(7) . ?
N008 C7 1.479(6) . ?
N008 C7 1.479(6) 2_756 ?
N008 C10 1.557(7) 2_756 ?
N008 C10 1.557(7) . ?
N008 C22 1.475(7) . ?
N008 C22 1.475(7) 2_756 ?
C009 H2 0.9700 . ?
C009 H 0.9700 . ?
C009 C00J 1.515(4) . ?
C00A H00A 0.9700 . ?
C00A H00B 0.9700 . ?
C00A C00H 1.508(4) . ?
C00B H00C 0.9700 . ?
C00B H00D 0.9700 . ?
C00B C00L 1.505(4) . ?
C00C H00E 0.9700 . ?
C00C H00F 0.9700 . ?
C00C C00M 1.514(4) . ?
C00D H00G 0.9700 . ?
C00D H00H 0.9700 . ?
C00D C00G 1.511(4) . ?
C00E H3 0.9700 . ?
C00E HA 0.9700 . ?
C00E C00K 1.517(4) . ?
C00F H00I 0.9600 . ?
C00F H00J 0.9600 . ?
C00F H00K 0.9600 . ?
C00F C00H 1.516(4) . ?
C00G H00L 0.9700 . ?
C00G H00M 0.9700 . ?
C00G C00I 1.514(4) . ?
C00H H00N 0.9700 . ?
C00H H00O 0.9700 . ?
C00I H00P 0.9600 . ?
C00I H00Q 0.9600 . ?
C00I H00R 0.9600 . ?
C00J H4 0.9700 . ?
C00J HB 0.9700 . ?
C00J C00O 1.520(4) . ?
C00K H5 0.9700 . ?
C00K HC 0.9700 . ?
C00K C00Q 1.504(4) . ?
C00L H00S 0.9700 . ?
C00L H00T 0.9700 . ?
C00L C00N 1.523(4) . ?
C00M H00U 0.9700 . ?
C00M H00V 0.9700 . ?
C00M C00R 1.506(4) . ?
C00N H00W 0.9600 . ?
C00N H00X 0.9600 . ?
C00N H00Y 0.9600 . ?
C00O H6 0.9600 . ?
C00O HD 0.9600 . ?
C00O HE 0.9600 . ?
C00Q H7 0.9600 . ?
C00Q HF 0.9600 . ?
C00Q HG 0.9600 . ?
C00R H00Z 0.9600 . ?
C00R HH 0.9600 . ?
C00R HI 0.9600 . ?
C00U H00 0.9700 . ?
C00U HJ 0.9700 . ?
C00U C7 1.496(9) . ?
C00U C13 1.5401(10) . ?
C00V H1 0.9700 . ?
C00V HK 0.9700 . ?
C00V C2 1.513(10) . ?
C00V C14 1.5395(10) . ?
C1 H1A 0.9700 . ?
C1 H1B 0.9700 . ?
C1 C22 1.510(11) . ?
C1 C4 1.647(11) . ?
C2 H2A 0.9700 . ?
C2 H2B 0.9700 . ?
C3 H3A 0.9700 . ?
C3 H3B 0.9700 . ?
C3 C10 1.467(10) . ?
C3 C5 1.626(10) . ?
C7 H7A 0.9700 . ?
C7 H7B 0.9700 . ?
C10 H10A 0.9700 . ?
C10 H10B 0.9700 . ?
C22 H22A 0.9700 . ?
C22 H22B 0.9700 . ?
C5 H5A 0.9600 . ?
C5 H5B 0.9600 . ?
C5 H5C 0.9600 . ?
C4 H4A 0.9600 . ?
C4 H4B 0.9600 . ?
C4 H4C 0.9600 . ?
C13 H13A 0.9600 . ?
C13 H13B 0.9600 . ?
C13 H13C 0.9600 . ?
C14 H14A 0.9600 . ?
C14 H14B 0.9600 . ?
C14 H14C 0.9600 . ?

loop_
_geom_torsion_atom_site_label_1
_geom_torsion_atom_site_label_2
_geom_torsion_atom_site_label_3
_geom_torsion_atom_site_label_4
_geom_torsion
_geom_torsion_site_symmetry_1
_geom_torsion_site_symmetry_2
_geom_torsion_site_symmetry_3
_geom_torsion_site_symmetry_4
_geom_torsion_publ_flag
N006 C00A C00H C00F 179.4(2) . . . . ?
N006 C00B C00L C00N 177.2(2) . . . . ?
N006 C00C C00M C00R 176.9(3) . . . . ?
N006 C00D C00G C00I -166.2(2) . . . . ?
N007 C009 C00J C00O -176.3(2) . . . . ?
N007 C00E C00K C00Q 173.4(2) . . . . ?
C009 N007 C009 C00J -175.2(3) 2_655 . . . ?
C009 N007 C00E C00K -58.5(3) . . . . ?
C009 N007 C00E C00K 60.4(3) 2_655 . . . ?
C00A N006 C00B C00L 56.7(3) . . . . ?
C00A N006 C00C C00M -177.6(2) . . . . ?
C00A N006 C00D C00G 73.9(3) . . . . ?
C00B N006 C00A C00H 56.7(3) . . . . ?
C00B N006 C00C C00M 61.4(3) . . . . ?
C00B N006 C00D C00G -164.8(2) . . . . ?
C00C N006 C00A C00H -62.6(3) . . . . ?
C00C N006 C00B C00L 176.2(2) . . . . ?
C00C N006 C00D C00G -45.3(3) . . . . ?
C00D N006 C00A C00H 176.9(2) . . . . ?
C00D N006 C00B C00L -62.7(3) . . . . ?
C00D N006 C00C C00M -58.9(3) . . . . ?
C00E N007 C009 C00J -54.3(3) . . . . ?
C00E N007 C009 C00J 64.0(3) 2_655 . . . ?
C00E N007 C00E C00K -179.1(3) 2_655 . . . ?
C2 N008 C2 C00V -163.4(8) 2_756 . . . ?
C7 N008 C7 C00U 52.8(5) 2_756 . . . ?
C10 N008 C10 C3 -163.8(8) 2_756 . . . ?
C22 N008 C22 C1 44.2(5) 2_756 . . . ?
C5 C3 C10 N008 176.7(5) . . . . ?
C4 C1 C22 N008 167.7(6) . . . . ?
C13 C00U C7 N008 -175.8(5) . . . . ?
C14 C00V C2 N008 -176.8(5) . . . . ?
